data_7108564
loop_
_publ_author_name
'Enrico Paradisi'
'Paolo Righi'
'Andrea Mazzanti'
'Silvia Ranieri'
'Giorgio Bencivenni'

_publ_section_title
;
 Iminium ion catalysis: the enantioselective Friedel-Crafts
 alkylation-acetalization cascade of naphthols with alpha,beta-unsaturated
 cyclic ketones
;
_journal_name_full Chem.Commun.
_journal_page_first 11178
_journal_paper_doi 10.1039/c2cc35582e
_journal_volume 48
_journal_year 2012
_chemical_absolute_configuration ad
_chemical_formula_sum 'C20 H15 Cl O3'
_chemical_formula_weight 338.77
_chemical_name_common
;(S)-5-chloro-3-(2-hydroxy-6-methoxynaphthalen-1-yl)-2,3-
dihydro-1H-inden-1-one
;
_chemical_name_systematic
;
(S)-5-chloro-3-(2-hydroxy-6-methoxynaphthalen-1-yl)-2,3-dihydro-1H-inden-1-one
;
_space_group_IT_number 4
_symmetry_cell_setting monoclinic
_symmetry_space_group_name_Hall 'P 2yb'
_symmetry_space_group_name_H-M 'P 1 21 1'
_atom_sites_solution_hydrogens geom
_atom_sites_solution_primary direct
_atom_sites_solution_secondary difmap
_audit_creation_date 07/17/2012
_audit_creation_method SHELXL-97
_audit_update_record 09/03/2012
_cell_angle_alpha 90.00
_cell_angle_beta 92.146(2)
_cell_angle_gamma 90.00
_cell_formula_units_Z 4
_cell_length_a 8.6325(13)
_cell_length_b 8.6693(13)
_cell_length_c 22.017(3)
_cell_measurement_reflns_used 201
_cell_measurement_temperature 296(2)
_cell_volume 1646.5(4)
_computing_structure_refinement 'SHELXL-97 (Sheldrick, 2008)'
_computing_structure_solution 'SHELXS-97 (Sheldrick, 2008)'
_diffrn_ambient_temperature 296(2)
_diffrn_measured_fraction_theta_full 0.998
_diffrn_measured_fraction_theta_max 0.992
_diffrn_measurement_device_type 'CCD area detector'
_diffrn_measurement_method 'phi and omega scans'
_diffrn_radiation_monochromator graphite
_diffrn_radiation_source 'fine-focus sealed tube'
_diffrn_radiation_type MoK\a
_diffrn_radiation_wavelength 0.71073
_diffrn_reflns_av_R_equivalents 0.0277
_diffrn_reflns_av_sigmaI/netI 0.0323
_diffrn_reflns_limit_h_max 11
_diffrn_reflns_limit_h_min -11
_diffrn_reflns_limit_k_max 11
_diffrn_reflns_limit_k_min -11
_diffrn_reflns_limit_l_max 28
_diffrn_reflns_limit_l_min -28
_diffrn_reflns_number 18838
_diffrn_reflns_theta_full 25.00
_diffrn_reflns_theta_max 27.40
_diffrn_reflns_theta_min 1.85
_exptl_absorpt_coefficient_mu 0.247
_exptl_absorpt_correction_T_max 0.9758
_exptl_absorpt_correction_T_min 0.9078
_exptl_absorpt_correction_type empirical
_exptl_absorpt_process_details 'bruker SADABS'
_exptl_crystal_colour colorless
_exptl_crystal_density_diffrn 1.367
_exptl_crystal_density_method 'not measured'
_exptl_crystal_description stick
_exptl_crystal_F_000 704
_exptl_crystal_size_max 0.40
_exptl_crystal_size_mid 0.15
_exptl_crystal_size_min 0.10
_refine_diff_density_max 0.186
_refine_diff_density_min -0.293
_refine_diff_density_rms 0.037
_refine_ls_abs_structure_details 'Flack H D (1983), Acta Cryst. A39, 876-881'
_refine_ls_abs_structure_Flack 0.02(6)
_refine_ls_extinction_method none
_refine_ls_goodness_of_fit_ref 1.044
_refine_ls_hydrogen_treatment mixed
_refine_ls_matrix_type full
_refine_ls_number_parameters 441
_refine_ls_number_reflns 7373
_refine_ls_number_restraints 1
_refine_ls_restrained_S_all 1.044
_refine_ls_R_factor_all 0.0634
_refine_ls_R_factor_gt 0.0454
_refine_ls_shift/su_max 0.001
_refine_ls_shift/su_mean 0.000
_refine_ls_structure_factor_coef Fsqd
_refine_ls_weighting_details 'calc w=1/[\s^2^(Fo^2^)+(0.0646P)^2^+0.0569P] where P=(Fo^2^+2Fc^2^)/3'
_refine_ls_weighting_scheme calc
_refine_ls_wR_factor_gt 0.1124
_refine_ls_wR_factor_ref 0.1258
_reflns_number_gt 5444
_reflns_number_total 7373
_reflns_threshold_expression >2sigma(I)
_cod_data_source_file c2cc35582e.txt
_cod_data_source_block gb1626-chirale
_cod_original_cell_volume 1646.6(4)
_cod_original_sg_symbol_H-M 'P 21'
_cod_database_code 7108564

loop_
_symmetry_equiv_pos_as_xyz
'x, y, z'
'-x, y+1/2, -z'

loop_
_atom_site_label
_atom_site_type_symbol
_atom_site_fract_x
_atom_site_fract_y
_atom_site_fract_z
_atom_site_U_iso_or_equiv
_atom_site_adp_type
_atom_site_occupancy
_atom_site_symmetry_multiplicity
_atom_site_calc_flag
_atom_site_refinement_flags
Cl1 Cl 0.68314(10) 0.72518(11) 0.67298(4) 0.1028(3) Uani 1 1 d .
C10 C 0.4048(2) 0.9617(2) 0.45313(8) 0.0390(4) Uani 1 1 d .
C11 C 0.2927(2) 0.8563(3) 0.43375(8) 0.0429(5) Uani 1 1 d .
O3 O 0.16134(17) 0.8424(2) 0.46634(7) 0.0531(4) Uani 1 1 d .
C19 C 0.5462(2) 0.9668(2) 0.42178(8) 0.0402(4) Uani 1 1 d .
C14 C 0.5659(2) 0.8734(3) 0.36966(9) 0.0451(5) Uani 1 1 d .
Cl2 Cl 0.32409(13) 0.07878(11) -0.17764(4) 0.1245(4) Uani 1 1 d .
O6 O 0.83918(17) 0.1910(2) 0.03634(7) 0.0545(4) Uani 1 1 d .
C60 C 0.5957(2) 0.3120(2) 0.04434(8) 0.0416(4) Uani 1 1 d .
C1 C 0.3795(2) 1.0634(2) 0.50814(8) 0.0408(4) Uani 1 1 d .
H1 H 0.4574 1.1456 0.5084 0.049 Uiso 1 1 calc R
C2 C 0.2181(2) 1.1396(3) 0.51233(10) 0.0490(5) Uani 1 1 d .
H2A H 0.2278 1.2510 0.5140 0.059 Uiso 1 1 calc R
H2B H 0.1524 1.1124 0.4772 0.059 Uiso 1 1 calc R
C3 C 0.1505(2) 1.0794(3) 0.56945(10) 0.0507(5) Uani 1 1 d .
C4 C 0.2679(3) 0.9855(3) 0.60160(9) 0.0498(5) Uani 1 1 d .
C5 C 0.3983(2) 0.9755(2) 0.56768(9) 0.0433(5) Uani 1 1 d .
C6 C 0.5278(3) 0.8954(3) 0.58906(9) 0.0519(5) Uani 1 1 d .
H6 H 0.6160 0.8878 0.5662 0.062 Uiso 1 1 calc R
C7 C 0.5214(3) 0.8272(3) 0.64566(10) 0.0650(7) Uani 1 1 d .
C8 C 0.3920(4) 0.8375(3) 0.68050(11) 0.0765(8) Uani 1 1 d .
H8 H 0.3920 0.7920 0.7188 0.092 Uiso 1 1 calc R
C9 C 0.2640(3) 0.9150(3) 0.65839(11) 0.0703(7) Uani 1 1 d .
H9 H 0.1753 0.9206 0.6810 0.084 Uiso 1 1 calc R
C12 C 0.3127(3) 0.7643(3) 0.38213(9) 0.0514(5) Uani 1 1 d .
H12 H 0.2349 0.6959 0.3695 0.062 Uiso 1 1 calc R
C13 C 0.4445(3) 0.7739(3) 0.35041(10) 0.0537(5) Uani 1 1 d .
H13 H 0.4547 0.7143 0.3157 0.064 Uiso 1 1 calc R
C15 C 0.7059(2) 0.8778(3) 0.33789(10) 0.0536(6) Uani 1 1 d .
H15 H 0.7162 0.8180 0.3032 0.064 Uiso 1 1 calc R
C16 C 0.8249(3) 0.9691(3) 0.35795(10) 0.0547(6) Uani 1 1 d .
C17 C 0.8096(2) 1.0606(3) 0.41014(11) 0.0557(6) Uani 1 1 d .
H17 H 0.8918 1.1225 0.4238 0.067 Uiso 1 1 calc R
C18 C 0.6757(2) 1.0596(3) 0.44090(9) 0.0470(5) Uani 1 1 d .
H18 H 0.6684 1.1210 0.4753 0.056 Uiso 1 1 calc R
O1 O 0.9663(2) 0.9824(3) 0.33162(8) 0.0785(6) Uani 1 1 d .
C20 C 0.9933(3) 0.8810(4) 0.28251(13) 0.0879(9) Uani 1 1 d .
H20A H 1.0947 0.8998 0.2676 0.132 Uiso 1 1 calc R
H20B H 0.9168 0.8984 0.2505 0.132 Uiso 1 1 calc R
H20C H 0.9868 0.7762 0.2962 0.132 Uiso 1 1 calc R
C51 C 0.6256(2) 0.4121(3) -0.01063(9) 0.0451(5) Uani 1 1 d .
H51 H 0.5489 0.4954 -0.0120 0.054 Uiso 1 1 calc R
C52 C 0.7886(2) 0.4854(3) -0.01363(10) 0.0525(5) Uani 1 1 d .
H52A H 0.7807 0.5967 -0.0168 0.063 Uiso 1 1 calc R
H52B H 0.8509 0.4600 0.0226 0.063 Uiso 1 1 calc R
C53 C 0.8598(3) 0.4199(3) -0.06880(11) 0.0568(6) Uani 1 1 d .
C54 C 0.7431(3) 0.3233(3) -0.10157(10) 0.0559(6) Uani 1 1 d .
C55 C 0.7531(4) 0.2442(3) -0.15636(11) 0.0759(8) Uani 1 1 d .
H55 H 0.8453 0.2423 -0.1769 0.091 Uiso 1 1 calc R
C56 C 0.6237(5) 0.1690(3) -0.17949(12) 0.0872(10) Uani 1 1 d .
H56 H 0.6269 0.1167 -0.2163 0.105 Uiso 1 1 calc R
C57 C 0.4887(4) 0.1718(3) -0.14758(12) 0.0744(8) Uani 1 1 d .
C58 C 0.4783(3) 0.2449(3) -0.09272(10) 0.0578(6) Uani 1 1 d .
H58 H 0.3870 0.2433 -0.0717 0.069 Uiso 1 1 calc R
C59 C 0.6090(2) 0.3217(2) -0.06960(9) 0.0472(5) Uani 1 1 d .
C61 C 0.7048(2) 0.2073(3) 0.06662(9) 0.0443(5) Uani 1 1 d .
C62 C 0.6784(2) 0.1185(3) 0.11861(9) 0.0500(5) Uani 1 1 d .
H62 H 0.7545 0.0505 0.1331 0.060 Uiso 1 1 calc R
C63 C 0.5434(2) 0.1305(3) 0.14789(9) 0.0515(5) Uani 1 1 d .
H63 H 0.5292 0.0727 0.1828 0.062 Uiso 1 1 calc R
C64 C 0.4241(2) 0.2298(3) 0.12588(9) 0.0442(5) Uani 1 1 d .
C65 C 0.2802(2) 0.2388(3) 0.15484(10) 0.0511(5) Uani 1 1 d .
H65 H 0.2647 0.1812 0.1897 0.061 Uiso 1 1 calc R
C66 C 0.1645(2) 0.3315(3) 0.13181(10) 0.0545(6) Uani 1 1 d .
C67 C 0.1871(2) 0.4182(3) 0.07909(10) 0.0550(6) Uani 1 1 d .
H67 H 0.1075 0.4802 0.0633 0.066 Uiso 1 1 calc R
C68 C 0.3240(2) 0.4122(3) 0.05107(10) 0.0484(5) Uani 1 1 d .
H68 H 0.3360 0.4703 0.0160 0.058 Uiso 1 1 calc R
C69 C 0.4505(2) 0.3198(2) 0.07344(8) 0.0415(5) Uani 1 1 d .
C70 C -0.0090(3) 0.2691(5) 0.20831(12) 0.0971(12) Uani 1 1 d .
H70A H -0.1119 0.2926 0.2207 0.146 Uiso 1 1 calc R
H70B H 0.0646 0.2975 0.2401 0.146 Uiso 1 1 calc R
H70C H -0.0010 0.1606 0.2004 0.146 Uiso 1 1 calc R
O4 O 0.02148(18) 0.3511(3) 0.15594(8) 0.0773(6) Uani 1 1 d .
O5 O 0.9902(2) 0.4467(2) -0.08572(9) 0.0847(6) Uani 1 1 d .
O2 O 0.02152(19) 1.1093(2) 0.58666(9) 0.0760(5) Uani 1 1 d .
H6O H 0.883(3) 0.121(4) 0.0553(12) 0.079(10) Uiso 1 1 d .
H1O H 0.112(4) 0.776(4) 0.4490(14) 0.094(11) Uiso 1 1 d .

loop_
_atom_site_aniso_label
_atom_site_aniso_U_11
_atom_site_aniso_U_22
_atom_site_aniso_U_33
_atom_site_aniso_U_23
_atom_site_aniso_U_13
_atom_site_aniso_U_12
Cl1 0.1181(7) 0.1034(7) 0.0826(5) -0.0055(5) -0.0522(5) 0.0415(5)
C10 0.0363(10) 0.0420(11) 0.0386(10) 0.0035(8) -0.0011(8) 0.0027(8)
C11 0.0364(10) 0.0525(12) 0.0399(10) 0.0055(9) 0.0019(8) -0.0005(9)
O3 0.0429(8) 0.0625(10) 0.0544(9) 0.0004(8) 0.0085(7) -0.0100(8)
C19 0.0381(10) 0.0430(11) 0.0395(10) 0.0015(9) 0.0027(8) 0.0025(9)
C14 0.0431(11) 0.0500(12) 0.0421(10) 0.0011(9) 0.0025(8) -0.0011(9)
Cl2 0.1635(9) 0.0905(6) 0.1126(7) -0.0016(5) -0.0862(7) -0.0347(6)
O6 0.0401(8) 0.0660(11) 0.0576(9) -0.0074(8) 0.0052(7) 0.0079(8)
C60 0.0371(10) 0.0452(11) 0.0424(10) -0.0058(9) -0.0017(8) -0.0038(9)
C1 0.0381(10) 0.0409(11) 0.0435(10) 0.0000(8) 0.0034(8) 0.0023(8)
C2 0.0462(12) 0.0453(12) 0.0557(12) 0.0041(10) 0.0030(9) 0.0093(9)
C3 0.0447(12) 0.0467(12) 0.0615(13) 0.0006(10) 0.0108(10) 0.0118(10)
C4 0.0555(13) 0.0469(12) 0.0475(12) 0.0006(10) 0.0089(10) 0.0096(10)
C5 0.0485(12) 0.0421(11) 0.0392(10) -0.0050(9) -0.0012(9) 0.0074(9)
C6 0.0522(12) 0.0581(14) 0.0449(11) -0.0100(10) -0.0072(9) 0.0129(10)
C7 0.0815(17) 0.0615(16) 0.0502(13) -0.0104(12) -0.0227(12) 0.0251(14)
C8 0.117(2) 0.0695(17) 0.0423(12) 0.0040(12) 0.0001(14) 0.0185(17)
C9 0.0914(19) 0.0685(17) 0.0521(13) 0.0051(13) 0.0193(13) 0.0168(15)
C12 0.0468(11) 0.0581(14) 0.0487(11) -0.0017(10) -0.0042(9) -0.0123(10)
C13 0.0552(13) 0.0608(14) 0.0451(11) -0.0099(10) 0.0007(10) -0.0052(11)
C15 0.0518(12) 0.0629(15) 0.0469(12) -0.0052(11) 0.0130(10) 0.0032(11)
C16 0.0414(12) 0.0639(15) 0.0597(13) 0.0023(12) 0.0133(10) 0.0008(11)
C17 0.0390(11) 0.0611(14) 0.0670(14) -0.0017(12) 0.0012(10) -0.0029(11)
C18 0.0412(11) 0.0490(12) 0.0509(11) -0.0051(10) 0.0012(9) -0.0012(9)
O1 0.0519(10) 0.1034(15) 0.0822(12) -0.0080(11) 0.0292(9) -0.0041(10)
C20 0.0677(17) 0.115(3) 0.0828(18) -0.0043(19) 0.0339(15) 0.0108(18)
C51 0.0371(10) 0.0490(12) 0.0490(11) -0.0019(9) 0.0008(8) -0.0063(9)
C52 0.0479(12) 0.0495(13) 0.0602(13) -0.0043(10) 0.0037(10) -0.0129(10)
C53 0.0537(13) 0.0464(13) 0.0711(15) 0.0042(11) 0.0134(11) -0.0093(10)
C54 0.0715(15) 0.0489(13) 0.0481(12) 0.0041(10) 0.0107(11) -0.0110(12)
C55 0.117(2) 0.0641(17) 0.0479(13) 0.0048(13) 0.0232(15) -0.0078(17)
C56 0.158(3) 0.0640(18) 0.0389(13) 0.0014(12) -0.0089(17) -0.007(2)
C57 0.115(2) 0.0542(16) 0.0509(14) 0.0081(12) -0.0341(15) -0.0185(15)
C58 0.0645(14) 0.0546(14) 0.0531(13) 0.0098(11) -0.0158(11) -0.0160(11)
C59 0.0547(12) 0.0446(12) 0.0417(11) 0.0042(9) -0.0038(9) -0.0104(10)
C61 0.0372(10) 0.0533(12) 0.0424(10) -0.0102(9) -0.0001(8) 0.0004(9)
C62 0.0428(11) 0.0563(14) 0.0503(12) -0.0025(10) -0.0057(9) 0.0091(10)
C63 0.0519(13) 0.0585(14) 0.0440(11) 0.0022(10) -0.0005(9) 0.0033(11)
C64 0.0395(10) 0.0511(13) 0.0417(10) -0.0052(9) -0.0034(8) 0.0026(9)
C65 0.0447(12) 0.0665(15) 0.0426(11) -0.0001(10) 0.0064(9) -0.0030(11)
C66 0.0352(11) 0.0745(16) 0.0539(12) -0.0104(12) 0.0025(9) 0.0017(11)
C67 0.0389(11) 0.0659(15) 0.0596(13) 0.0015(12) -0.0054(10) 0.0074(10)
C68 0.0405(11) 0.0538(13) 0.0507(11) 0.0034(10) -0.0014(9) 0.0019(9)
C69 0.0359(10) 0.0468(12) 0.0418(10) -0.0063(9) -0.0016(8) -0.0015(9)
C70 0.0511(15) 0.175(4) 0.0659(17) 0.006(2) 0.0110(13) 0.0018(19)
O4 0.0438(9) 0.1212(16) 0.0678(10) 0.0038(11) 0.0123(8) 0.0129(10)
O5 0.0608(11) 0.0836(13) 0.1123(15) -0.0065(12) 0.0360(11) -0.0192(10)
O2 0.0533(10) 0.0828(13) 0.0939(13) 0.0143(10) 0.0289(9) 0.0223(9)

loop_
_atom_type_symbol
_atom_type_description
_atom_type_scat_dispersion_real
_atom_type_scat_dispersion_imag
_atom_type_scat_source
C C 0.0033 0.0016 'International Tables Vol C Tables 4.2.6.8 and 6.1.1.4'
H H 0.0000 0.0000 'International Tables Vol C Tables 4.2.6.8 and 6.1.1.4'
O O 0.0106 0.0060 'International Tables Vol C Tables 4.2.6.8 and 6.1.1.4'
Cl Cl 0.1484 0.1585 'International Tables Vol C Tables 4.2.6.8 and 6.1.1.4'

loop_
_geom_angle_atom_site_label_1
_geom_angle_atom_site_label_2
_geom_angle_atom_site_label_3
_geom_angle
C11 C10 C19 118.16(17)
C11 C10 C1 120.54(16)
C19 C10 C1 121.24(17)
O3 C11 C10 118.61(18)
O3 C11 C12 120.20(19)
C10 C11 C12 121.19(17)
C14 C19 C10 120.28(18)
C14 C19 C18 116.34(17)
C10 C19 C18 123.36(18)
C13 C14 C15 120.37(19)
C13 C14 C19 118.80(19)
C15 C14 C19 120.83(19)
C61 C60 C69 117.89(18)
C61 C60 C51 121.53(17)
C69 C60 C51 120.54(17)
C5 C1 C10 112.48(16)
C5 C1 C2 103.29(15)
C10 C1 C2 116.81(16)
C3 C2 C1 106.31(17)
O2 C3 C4 126.4(2)
O2 C3 C2 125.2(2)
C4 C3 C2 108.39(17)
C5 C4 C9 120.5(2)
C5 C4 C3 109.78(18)
C9 C4 C3 129.7(2)
C4 C5 C6 120.92(19)
C4 C5 C1 111.92(17)
C6 C5 C1 127.15(19)
C7 C6 C5 117.5(2)
C8 C7 C6 122.2(2)
C8 C7 Cl1 119.71(19)
C6 C7 Cl1 118.0(2)
C9 C8 C7 119.6(2)
C8 C9 C4 119.3(2)
C13 C12 C11 120.7(2)
C12 C13 C14 120.7(2)
C16 C15 C14 120.2(2)
C15 C16 O1 125.8(2)
C15 C16 C17 120.15(19)
O1 C16 C17 114.1(2)
C18 C17 C16 120.6(2)
C17 C18 C19 121.8(2)
C16 O1 C20 116.3(2)
C59 C51 C60 111.88(17)
C59 C51 C52 103.44(16)
C60 C51 C52 116.79(17)
C53 C52 C51 106.36(18)
O5 C53 C54 125.3(2)
O5 C53 C52 126.0(2)
C54 C53 C52 108.55(18)
C59 C54 C55 121.2(2)
C59 C54 C53 109.11(19)
C55 C54 C53 129.7(2)
C56 C55 C54 118.6(3)
C55 C56 C57 119.5(2)
C58 C57 C56 122.7(2)
C58 C57 Cl2 118.0(3)
C56 C57 Cl2 119.3(2)
C57 C58 C59 117.8(2)
C54 C59 C58 120.3(2)
C54 C59 C51 112.15(18)
C58 C59 C51 127.6(2)
O6 C61 C60 118.25(19)
O6 C61 C62 120.48(19)
C60 C61 C62 121.26(18)
C63 C62 C61 120.9(2)
C62 C63 C64 120.8(2)
C63 C64 C69 118.44(18)
C63 C64 C65 121.18(19)
C69 C64 C65 120.37(18)
C66 C65 C64 120.4(2)
C65 C66 O4 125.8(2)
C65 C66 C67 120.03(19)
O4 C66 C67 114.1(2)
C68 C67 C66 120.5(2)
C67 C68 C69 122.3(2)
C64 C69 C68 116.44(17)
C64 C69 C60 120.59(18)
C68 C69 C60 122.94(18)
C66 O4 C70 117.4(2)

loop_
_geom_bond_atom_site_label_1
_geom_bond_atom_site_label_2
_geom_bond_distance
Cl1 C7 1.741(2)
C10 C11 1.386(3)
C10 C19 1.426(3)
C10 C1 1.520(3)
C11 O3 1.370(2)
C11 C12 1.405(3)
C19 C14 1.420(3)
C19 C18 1.428(3)
C14 C13 1.410(3)
C14 C15 1.420(3)
Cl2 C57 1.742(3)
O6 C61 1.367(2)
C60 C61 1.385(3)
C60 C69 1.430(3)
C60 C51 1.519(3)
C1 C5 1.520(3)
C1 C2 1.548(3)
C2 C3 1.499(3)
C3 O2 1.218(2)
C3 C4 1.462(3)
C4 C5 1.377(3)
C4 C9 1.393(3)
C5 C6 1.384(3)
C6 C7 1.382(3)
C7 C8 1.381(4)
C8 C9 1.367(4)
C12 C13 1.360(3)
C15 C16 1.357(3)
C16 O1 1.376(3)
C16 C17 1.407(3)
C17 C18 1.362(3)
O1 C20 1.420(3)
C51 C59 1.519(3)
C51 C52 1.547(3)
C52 C53 1.494(3)
C53 O5 1.221(3)
C53 C54 1.478(3)
C54 C59 1.377(3)
C54 C55 1.393(3)
C55 C56 1.375(4)
C56 C57 1.383(4)
C57 C58 1.370(4)
C58 C59 1.390(3)
C61 C62 1.405(3)
C62 C63 1.357(3)
C63 C64 1.415(3)
C64 C69 1.419(3)
C64 C65 1.419(3)
C65 C66 1.365(3)
C66 O4 1.373(3)
C66 C67 1.403(3)
C67 C68 1.354(3)
C68 C69 1.427(3)
C70 O4 1.388(4)

loop_
_geom_hbond_atom_site_label_D
_geom_hbond_atom_site_label_H
_geom_hbond_atom_site_label_A
_geom_hbond_distance_DH
_geom_hbond_distance_HA
_geom_hbond_distance_DA
_geom_hbond_angle_DHA
_geom_hbond_site_symmetry_A
O3 H1O O2 0.81(3) 1.99(3) 2.792(3) 175(3) 2_546
O6 H6O O5 0.82(3) 1.97(3) 2.778(3) 169(3) 2_745

loop_
_geom_torsion_atom_site_label_1
_geom_torsion_atom_site_label_2
_geom_torsion_atom_site_label_3
_geom_torsion_atom_site_label_4
_geom_torsion
C19 C10 C11 O3 175.14(17)
C1 C10 C11 O3 -2.1(3)
C19 C10 C11 C12 -4.3(3)
C1 C10 C11 C12 178.42(19)
C11 C10 C19 C14 4.2(3)
C1 C10 C19 C14 -178.53(18)
C11 C10 C19 C18 -173.92(19)
C1 C10 C19 C18 3.3(3)
C10 C19 C14 C13 -1.2(3)
C18 C19 C14 C13 177.0(2)
C10 C19 C14 C15 179.74(19)
C18 C19 C14 C15 -2.0(3)
C11 C10 C1 C5 74.8(2)
C19 C10 C1 C5 -102.4(2)
C11 C10 C1 C2 -44.4(3)
C19 C10 C1 C2 138.44(19)
C5 C1 C2 C3 -5.3(2)
C10 C1 C2 C3 118.7(2)
C1 C2 C3 O2 -177.0(2)
C1 C2 C3 C4 5.4(2)
O2 C3 C4 C5 179.1(2)
C2 C3 C4 C5 -3.4(3)
O2 C3 C4 C9 -2.7(4)
C2 C3 C4 C9 174.8(3)
C9 C4 C5 C6 0.1(3)
C3 C4 C5 C6 178.45(19)
C9 C4 C5 C1 -178.6(2)
C3 C4 C5 C1 -0.2(3)
C10 C1 C5 C4 -123.30(19)
C2 C1 C5 C4 3.5(2)
C10 C1 C5 C6 58.1(3)
C2 C1 C5 C6 -175.1(2)
C4 C5 C6 C7 -0.4(3)
C1 C5 C6 C7 178.0(2)
C5 C6 C7 C8 -0.2(4)
C5 C6 C7 Cl1 179.65(17)
C6 C7 C8 C9 1.2(4)
Cl1 C7 C8 C9 -178.7(2)
C7 C8 C9 C4 -1.5(4)
C5 C4 C9 C8 0.9(4)
C3 C4 C9 C8 -177.1(2)
O3 C11 C12 C13 -178.1(2)
C10 C11 C12 C13 1.3(3)
C11 C12 C13 C14 1.8(4)
C15 C14 C13 C12 177.2(2)
C19 C14 C13 C12 -1.8(3)
C13 C14 C15 C16 -177.4(2)
C19 C14 C15 C16 1.7(3)
C14 C15 C16 O1 179.4(2)
C14 C15 C16 C17 -0.5(4)
C15 C16 C17 C18 -0.4(4)
O1 C16 C17 C18 179.8(2)
C16 C17 C18 C19 -0.1(4)
C14 C19 C18 C17 1.2(3)
C10 C19 C18 C17 179.4(2)
C15 C16 O1 C20 -6.0(4)
C17 C16 O1 C20 173.8(2)
C61 C60 C51 C59 76.2(2)
C69 C60 C51 C59 -101.6(2)
C61 C60 C51 C52 -42.7(3)
C69 C60 C51 C52 139.46(19)
C59 C51 C52 C53 -6.2(2)
C60 C51 C52 C53 117.2(2)
C51 C52 C53 O5 -177.9(2)
C51 C52 C53 C54 5.1(3)
O5 C53 C54 C59 -178.8(2)
C52 C53 C54 C59 -1.8(3)
O5 C53 C54 C55 0.1(4)
C52 C53 C54 C55 177.1(3)
C59 C54 C55 C56 2.7(4)
C53 C54 C55 C56 -176.1(3)
C54 C55 C56 C57 -1.0(4)
C55 C56 C57 C58 -1.1(4)
C55 C56 C57 Cl2 179.0(2)
C56 C57 C58 C59 1.4(4)
Cl2 C57 C58 C59 -178.65(17)
C55 C54 C59 C58 -2.3(3)
C53 C54 C59 C58 176.6(2)
C55 C54 C59 C51 178.6(2)
C53 C54 C59 C51 -2.4(3)
C57 C58 C59 C54 0.3(3)
C57 C58 C59 C51 179.2(2)
C60 C51 C59 C54 -121.1(2)
C52 C51 C59 C54 5.4(2)
C60 C51 C59 C58 59.9(3)
C52 C51 C59 C58 -173.6(2)
C69 C60 C61 O6 175.22(17)
C51 C60 C61 O6 -2.6(3)
C69 C60 C61 C62 -4.1(3)
C51 C60 C61 C62 178.00(19)
O6 C61 C62 C63 -178.0(2)
C60 C61 C62 C63 1.4(3)
C61 C62 C63 C64 1.7(3)
C62 C63 C64 C69 -1.7(3)
C62 C63 C64 C65 177.6(2)
C63 C64 C65 C66 -177.8(2)
C69 C64 C65 C66 1.4(3)
C64 C65 C66 O4 -179.3(2)
C64 C65 C66 C67 0.2(3)
C65 C66 C67 C68 -0.8(4)
O4 C66 C67 C68 178.8(2)
C66 C67 C68 C69 -0.3(4)
C63 C64 C69 C68 176.84(19)
C65 C64 C69 C68 -2.5(3)
C63 C64 C69 C60 -1.2(3)
C65 C64 C69 C60 179.53(18)
C67 C68 C69 C64 1.9(3)
C67 C68 C69 C60 179.9(2)
C61 C60 C69 C64 4.0(3)
C51 C60 C69 C64 -178.08(17)
C61 C60 C69 C68 -173.85(18)
C51 C60 C69 C68 4.0(3)
C65 C66 O4 C70 -0.3(4)
C67 C66 O4 C70 -179.8(3)
